data_4034539
loop_
_publ_author_name
'Hugelshofer, Cedric L.'
'Palani, Vignesh'
'Sarpong, Richmond'

_publ_section_title
;
 Calyciphylline B-type Alkaloids: Evolution of a Synthetic Strategy to
 (-)-Daphlongamine H.
;
_journal_issue 21
_journal_name_full 'The Journal of organic chemistry'
_journal_page_first 14069
_journal_page_last 14091
_journal_paper_doi 10.1021/acs.joc.9b02223
_journal_volume 84
_journal_year 2019
_chemical_absolute_configuration ad
_chemical_formula_moiety 'C13 H21 N O3 S'
_chemical_formula_sum 'C13 H21 N O3 S'
_chemical_formula_weight 271.37
_space_group_crystal_system orthorhombic
_space_group_IT_number 19
_space_group_name_Hall 'P 2ac 2ab'
_space_group_name_H-M_alt 'P 21 21 21'
_atom_sites_solution_hydrogens mixed
_atom_sites_solution_primary dual
_audit_creation_method SHELXL-2014/7
_cell_angle_alpha 90
_cell_angle_beta 90
_cell_angle_gamma 90
_cell_formula_units_Z 4
_cell_length_a 6.17650(10)
_cell_length_b 9.22680(10)
_cell_length_c 24.6586(2)
_cell_measurement_reflns_used 13695
_cell_measurement_temperature 100(2)
_cell_measurement_theta_max 78.7500
_cell_measurement_theta_min 4.8220
_cell_volume 1405.28(3)
_computing_cell_refinement 'CrysAlisPro 1.171.39.46e (Rigaku OD, 2018)'
_computing_data_collection 'CrysAlisPro 1.171.39.46e (Rigaku OD, 2018)'
_computing_data_reduction 'CrysAlisPro 1.171.39.46e (Rigaku OD, 2018)'
_computing_molecular_graphics 'Olex2 (Dolomanov et al., 2009)'
_computing_publication_material 'Olex2 (Dolomanov et al., 2009)'
_computing_structure_refinement 'SHELXL-2014/7 (Sheldrick, 2014)'
_computing_structure_solution 'ShelXT (Sheldrick, 2015)'
_diffrn_ambient_temperature 100(2)
_diffrn_measured_fraction_theta_full 0.988
_diffrn_measured_fraction_theta_max 0.988
_diffrn_measurement_device_type 'ROD, Synergy Custom DW system, Pilatus 200K'
_diffrn_measurement_method '\w scans'
_diffrn_radiation_type CuK\a
_diffrn_radiation_wavelength 1.54184
_diffrn_reflns_av_R_equivalents 0.0321
_diffrn_reflns_av_unetI/netI 0.0141
_diffrn_reflns_Laue_measured_fraction_full 0.988
_diffrn_reflns_Laue_measured_fraction_max 0.988
_diffrn_reflns_limit_h_max 7
_diffrn_reflns_limit_h_min -7
_diffrn_reflns_limit_k_max 11
_diffrn_reflns_limit_k_min -11
_diffrn_reflns_limit_l_max 27
_diffrn_reflns_limit_l_min -30
_diffrn_reflns_number 14126
_diffrn_reflns_point_group_measured_fraction_full 0.991
_diffrn_reflns_point_group_measured_fraction_max 0.991
_diffrn_reflns_theta_full 74.000
_diffrn_reflns_theta_max 74.496
_diffrn_reflns_theta_min 5.118
_diffrn_source 'Rotating-anode X-ray tube'
_exptl_absorpt_coefficient_mu 2.060
_exptl_absorpt_correction_T_max 1.00000
_exptl_absorpt_correction_T_min 0.70346
_exptl_absorpt_correction_type multi-scan
_exptl_absorpt_process_details
;
Olex2 1.2-ac3
(compiled 2017.08.10 svn.r3458 for OlexSys, GUI svn.r5381)
;
_exptl_crystal_colour colourless
_exptl_crystal_density_diffrn 1.283
_exptl_crystal_description block
_exptl_crystal_F_000 584
_exptl_crystal_size_max 0.350
_exptl_crystal_size_mid 0.210
_exptl_crystal_size_min 0.180
_refine_diff_density_max 0.236
_refine_diff_density_min -0.212
_refine_diff_density_rms 0.039
_refine_ls_abs_structure_details
;
 Flack x determined using 1175 quotients [(I+)-(I-)]/[(I+)+(I-)]
 (Parsons, Flack and Wagner, Acta Cryst. B69 (2013) 249-259).
;
_refine_ls_abs_structure_Flack 0.011(7)
_refine_ls_extinction_method none
_refine_ls_goodness_of_fit_ref 1.047
_refine_ls_hydrogen_treatment mixed
_refine_ls_matrix_type full
_refine_ls_number_parameters 170
_refine_ls_number_reflns 2854
_refine_ls_number_restraints 0
_refine_ls_restrained_S_all 1.047
_refine_ls_R_factor_all 0.0249
_refine_ls_R_factor_gt 0.0249
_refine_ls_shift/su_max 0.001
_refine_ls_shift/su_mean 0.000
_refine_ls_structure_factor_coef Fsqd
_refine_ls_weighting_details 'w=1/[\s^2^(Fo^2^)+(0.0382P)^2^+0.4717P] where P=(Fo^2^+2Fc^2^)/3'
_refine_ls_weighting_scheme calc
_refine_ls_wR_factor_gt 0.0660
_refine_ls_wR_factor_ref 0.0660
_reflns_Friedel_coverage 0.704
_reflns_Friedel_fraction_full 0.995
_reflns_Friedel_fraction_max 0.995
_reflns_number_gt 2854
_reflns_number_total 2854
_reflns_threshold_expression 'I > 2\s(I)'
_cod_data_source_file jo9b02223_si_002.cif
_cod_data_source_block CH6_131p
_cod_database_code 4034539
_shelx_shelxl_version_number 2014/7
_shelx_space_group_comment
;
The symmetry employed for this shelxl refinement is uniquely defined
by the following loop, which should always be used as a source of
symmetry information in preference to the above space-group names.
They are only intended as comments.
;
_shelx_estimated_absorpt_t_min 0.533
_shelx_estimated_absorpt_t_max 0.708

loop_
_space_group_symop_operation_xyz
'x, y, z'
'-x+1/2, -y, z+1/2'
'-x, y+1/2, -z+1/2'
'x+1/2, -y+1/2, -z'

loop_
_atom_site_label
_atom_site_type_symbol
_atom_site_fract_x
_atom_site_fract_y
_atom_site_fract_z
_atom_site_U_iso_or_equiv
_atom_site_adp_type
_atom_site_occupancy
_atom_site_site_symmetry_order
_atom_site_calc_flag
_atom_site_refinement_flags_posn
_atom_site_refinement_flags_adp
C1 C 0.3549(4) 0.0751(2) 0.72114(8) 0.0211(4) Uani 1 1 d . .
H1A H 0.3953 0.0204 0.6886 0.032 Uiso 1 1 calc R U
H1B H 0.2560 0.0170 0.7433 0.032 Uiso 1 1 calc R U
H1C H 0.4853 0.0977 0.7422 0.032 Uiso 1 1 calc R U
C2 C 0.2430(3) 0.21599(19) 0.70447(7) 0.0168(4) Uani 1 1 d . .
C3 C 0.1833(3) 0.3045(2) 0.75448(8) 0.0240(4) Uani 1 1 d . .
H3A H 0.3151 0.3296 0.7745 0.036 Uiso 1 1 calc R U
H3B H 0.0874 0.2473 0.7778 0.036 Uiso 1 1 calc R U
H3C H 0.1090 0.3934 0.7433 0.036 Uiso 1 1 calc R U
C4 C 0.0494(3) 0.1857(2) 0.66800(9) 0.0272(4) Uani 1 1 d . .
H4A H -0.0165 0.2775 0.6568 0.041 Uiso 1 1 calc R U
H4B H -0.0573 0.1277 0.6879 0.041 Uiso 1 1 calc R U
H4C H 0.0974 0.1322 0.6358 0.041 Uiso 1 1 calc R U
C5 C 0.4629(3) 0.58362(18) 0.63413(7) 0.0137(3) Uani 1 1 d . .
H5 H 0.5941 0.5867 0.6579 0.016 Uiso 1 1 calc R U
C6 C 0.3576(3) 0.7309(2) 0.63684(8) 0.0183(4) Uani 1 1 d . .
H6 H 0.2559 0.7591 0.6638 0.022 Uiso 1 1 calc R U
C7 C 0.4247(3) 0.8160(2) 0.59696(8) 0.0205(4) Uani 1 1 d . .
H7 H 0.3820 0.9143 0.5928 0.025 Uiso 1 1 calc R U
C8 C 0.5756(3) 0.73903(19) 0.55913(8) 0.0186(4) Uani 1 1 d . .
H8A H 0.7273 0.7696 0.5652 0.022 Uiso 1 1 calc R U
H8B H 0.5365 0.7578 0.5208 0.022 Uiso 1 1 calc R U
C9 C 0.5436(3) 0.57575(18) 0.57385(7) 0.0131(3) Uani 1 1 d . .
C10 C 0.7646(3) 0.50187(19) 0.57167(7) 0.0162(3) Uani 1 1 d . .
C11 C 0.6596(3) 0.3658(2) 0.49062(8) 0.0199(4) Uani 1 1 d . .
H11A H 0.5992 0.2739 0.5048 0.024 Uiso 1 1 calc R U
H11B H 0.7311 0.3445 0.4556 0.024 Uiso 1 1 calc R U
C12 C 0.4774(3) 0.4718(2) 0.48128(7) 0.0182(4) Uani 1 1 d . .
H12A H 0.3678 0.4286 0.4568 0.022 Uiso 1 1 calc R U
H12B H 0.5339 0.5611 0.4641 0.022 Uiso 1 1 calc R U
C13 C 0.3752(3) 0.5078(2) 0.53589(7) 0.0145(3) Uani 1 1 d . .
H13A H 0.3168 0.4183 0.5525 0.017 Uiso 1 1 calc R U
H13B H 0.2537 0.5763 0.5305 0.017 Uiso 1 1 calc R U
N1 N 0.3246(2) 0.46642(16) 0.65397(6) 0.0141(3) Uani 1 1 d . .
O1 O 0.4951(2) 0.22699(14) 0.61650(5) 0.0194(3) Uani 1 1 d . .
O2 O 0.8992(2) 0.52285(16) 0.60642(6) 0.0225(3) Uani 1 1 d . .
O3 O 0.8210(2) 0.42142(15) 0.52893(5) 0.0204(3) Uani 1 1 d . .
S1 S 0.45717(6) 0.31332(4) 0.66691(2) 0.01336(12) Uani 1 1 d . .
H1 H 0.194(4) 0.455(3) 0.6362(10) 0.021(6) Uiso 1 1 d . .

loop_
_atom_site_aniso_label
_atom_site_aniso_U_11
_atom_site_aniso_U_22
_atom_site_aniso_U_33
_atom_site_aniso_U_23
_atom_site_aniso_U_13
_atom_site_aniso_U_12
C1 0.0271(10) 0.0166(8) 0.0197(9) 0.0036(7) -0.0010(8) 0.0004(8)
C2 0.0155(9) 0.0169(8) 0.0181(8) 0.0017(7) 0.0010(7) -0.0020(7)
C3 0.0260(10) 0.0220(9) 0.0240(9) 0.0011(8) 0.0108(8) 0.0007(8)
C4 0.0199(9) 0.0302(10) 0.0315(10) 0.0105(8) -0.0058(9) -0.0085(8)
C5 0.0122(7) 0.0147(8) 0.0141(7) 0.0003(6) -0.0004(7) -0.0014(7)
C6 0.0179(9) 0.0161(9) 0.0209(9) -0.0033(7) 0.0008(7) 0.0023(7)
C7 0.0222(9) 0.0139(8) 0.0256(9) 0.0007(7) -0.0011(7) 0.0011(8)
C8 0.0179(9) 0.0148(8) 0.0229(9) 0.0048(7) 0.0017(7) -0.0022(7)
C9 0.0112(7) 0.0133(7) 0.0147(7) 0.0012(6) 0.0005(7) 0.0005(7)
C10 0.0130(8) 0.0167(8) 0.0188(8) 0.0030(7) 0.0025(7) -0.0004(7)
C11 0.0189(9) 0.0210(9) 0.0198(9) -0.0030(7) 0.0026(8) 0.0008(7)
C12 0.0169(8) 0.0226(8) 0.0150(8) 0.0006(7) 0.0007(7) 0.0005(7)
C13 0.0117(7) 0.0181(8) 0.0137(7) 0.0013(7) -0.0016(6) 0.0011(7)
N1 0.0108(7) 0.0154(7) 0.0161(7) 0.0020(5) -0.0006(6) 0.0001(6)
O1 0.0219(7) 0.0206(6) 0.0158(6) -0.0013(5) 0.0019(5) 0.0051(5)
O2 0.0126(6) 0.0303(7) 0.0246(7) -0.0006(6) -0.0029(5) 0.0009(5)
O3 0.0135(6) 0.0240(7) 0.0238(7) -0.0032(5) 0.0015(5) 0.0031(5)
S1 0.01188(19) 0.01433(19) 0.01387(19) 0.00125(14) -0.00010(15) 0.00105(15)

loop_
_atom_type_symbol
_atom_type_description
_atom_type_scat_dispersion_real
_atom_type_scat_dispersion_imag
_atom_type_scat_source
C C 0.0181 0.0091 'International Tables Vol C Tables 4.2.6.8 and 6.1.1.4'
H H 0.0000 0.0000 'International Tables Vol C Tables 4.2.6.8 and 6.1.1.4'
N N 0.0311 0.0180 'International Tables Vol C Tables 4.2.6.8 and 6.1.1.4'
O O 0.0492 0.0322 'International Tables Vol C Tables 4.2.6.8 and 6.1.1.4'
S S 0.3331 0.5567 'International Tables Vol C Tables 4.2.6.8 and 6.1.1.4'

loop_
_geom_angle_atom_site_label_1
_geom_angle_atom_site_label_2
_geom_angle_atom_site_label_3
_geom_angle
C2 C1 H1A 109.5
C2 C1 H1B 109.5
H1A C1 H1B 109.5
C2 C1 H1C 109.5
H1A C1 H1C 109.5
H1B C1 H1C 109.5
C4 C2 C3 112.74(17)
C4 C2 C1 110.98(16)
C3 C2 C1 110.31(15)
C4 C2 S1 110.83(13)
C3 C2 S1 108.57(13)
C1 C2 S1 102.95(13)
C2 C3 H3A 109.5
C2 C3 H3B 109.5
H3A C3 H3B 109.5
C2 C3 H3C 109.5
H3A C3 H3C 109.5
H3B C3 H3C 109.5
C2 C4 H4A 109.5
C2 C4 H4B 109.5
H4A C4 H4B 109.5
C2 C4 H4C 109.5
H4A C4 H4C 109.5
H4B C4 H4C 109.5
N1 C5 C6 113.55(15)
N1 C5 C9 117.92(14)
C6 C5 C9 102.76(13)
N1 C5 H5 107.4
C6 C5 H5 107.4
C9 C5 H5 107.4
C7 C6 C5 111.47(16)
C7 C6 H6 124.3
C5 C6 H6 124.3
C6 C7 C8 112.10(16)
C6 C7 H7 124.0
C8 C7 H7 124.0
C7 C8 C9 103.50(14)
C7 C8 H8A 111.1
C9 C8 H8A 111.1
C7 C8 H8B 111.1
C9 C8 H8B 111.1
H8A C8 H8B 109.0
C10 C9 C13 113.73(14)
C10 C9 C8 108.02(14)
C13 C9 C8 109.76(14)
C10 C9 C5 109.77(14)
C13 C9 C5 112.43(15)
C8 C9 C5 102.46(13)
O2 C10 O3 117.96(16)
O2 C10 C9 121.21(16)
O3 C10 C9 120.61(15)
O3 C11 C12 112.24(15)
O3 C11 H11A 109.2
C12 C11 H11A 109.2
O3 C11 H11B 109.2
C12 C11 H11B 109.2
H11A C11 H11B 107.9
C11 C12 C13 108.39(14)
C11 C12 H12A 110.0
C13 C12 H12A 110.0
C11 C12 H12B 110.0
C13 C12 H12B 110.0
H12A C12 H12B 108.4
C12 C13 C9 110.35(15)
C12 C13 H13A 109.6
C9 C13 H13A 109.6
C12 C13 H13B 109.6
C9 C13 H13B 109.6
H13A C13 H13B 108.1
C5 N1 S1 113.87(12)
C5 N1 H1 115.9(15)
S1 N1 H1 114.9(15)
C10 O3 C11 121.73(14)
O1 S1 N1 111.72(7)
O1 S1 C2 105.66(8)
N1 S1 C2 98.99(8)

loop_
_geom_bond_atom_site_label_1
_geom_bond_atom_site_label_2
_geom_bond_distance
C1 C2 1.529(3)
C1 H1A 0.9800
C1 H1B 0.9800
C1 H1C 0.9800
C2 C4 1.522(3)
C2 C3 1.524(3)
C2 S1 1.8479(19)
C3 H3A 0.9800
C3 H3B 0.9800
C3 H3C 0.9800
C4 H4A 0.9800
C4 H4B 0.9800
C4 H4C 0.9800
C5 N1 1.462(2)
C5 C6 1.508(2)
C5 C9 1.569(2)
C5 H5 1.0000
C6 C7 1.325(3)
C6 H6 0.9500
C7 C8 1.498(3)
C7 H7 0.9500
C8 C9 1.562(2)
C8 H8A 0.9900
C8 H8B 0.9900
C9 C10 1.526(2)
C9 C13 1.533(2)
C10 O2 1.210(2)
C10 O3 1.335(2)
C11 O3 1.466(2)
C11 C12 1.508(3)
C11 H11A 0.9900
C11 H11B 0.9900
C12 C13 1.524(2)
C12 H12A 0.9900
C12 H12B 0.9900
C13 H13A 0.9900
C13 H13B 0.9900
N1 S1 1.6637(15)
N1 H1 0.92(3)
O1 S1 1.4946(12)
